data_4125802
loop_
_publ_author_name
'Akhtar, Wasim M.'
'Cheong, Choon Boon'
'Frost, James R.'
'Christensen, Kirsten E.'
'Stevenson, Neil G.'
'Donohoe, Timothy J.'

_publ_section_title
;
 Hydrogen Borrowing Catalysis with Secondary Alcohols: A New Route for the
 Generation of \b-Branched Carbonyl Compounds.
;
_journal_issue 7
_journal_name_full 'Journal of the American Chemical Society'
_journal_page_first 2577
_journal_page_last 2580
_journal_paper_doi 10.1021/jacs.6b12840
_journal_volume 139
_journal_year 2017
_chemical_formula_moiety 'C26 H34 O2'
_chemical_formula_sum 'C26 H34 O2'
_chemical_formula_weight 378.55
_chemical_melting_point ?
_space_group_IT_number 14
_symmetry_cell_setting monoclinic
_symmetry_space_group_name_Hall '-P 2ybc'
_symmetry_space_group_name_H-M 'P 1 21/c 1'
_atom_sites_solution_hydrogens difmap
_atom_sites_solution_primary other
_audit_creation_date 2016-12-05
_audit_creation_method CRYSTALS_ver_14.61_build_6156
_cell_angle_alpha 90
_cell_angle_beta 105.1399(8)
_cell_angle_gamma 90
_cell_formula_units_Z 4
_cell_length_a 15.6288(3)
_cell_length_b 6.01970(10)
_cell_length_c 23.2786(4)
_cell_measurement_reflns_used 5201
_cell_measurement_temperature 150
_cell_measurement_theta_max 27
_cell_measurement_theta_min 5
_cell_volume 2114.05(7)
_computing_cell_refinement 'DENZO/SCALEPACK (Otwinowski & Minor, 1997)'
_computing_data_collection 'COLLECT (Nonius, 2001).'
_computing_data_reduction 'DENZO/SCALEPACK (Otwinowski & Minor, 1997)'
_computing_molecular_graphics 'CAMERON (Watkin et al., 1996)'
_computing_publication_material 'CRYSTALS (Betteridge et al., 2003)'
_computing_structure_refinement 'CRYSTALS (Betteridge et al., 2003)'
_computing_structure_solution 'Superflip (Palatinus & Chapuis, 2007)'
_diffrn_ambient_temperature 150
_diffrn_measured_fraction_theta_full 0.993
_diffrn_measured_fraction_theta_max 0.992
_diffrn_measurement_device Area
_diffrn_measurement_device_type 'Nonius KappaCCD'
_diffrn_measurement_method \w
_diffrn_radiation_monochromator graphite
_diffrn_radiation_type 'Mo K\a'
_diffrn_radiation_wavelength 0.71073
_diffrn_reflns_av_R_equivalents 0.044
_diffrn_reflns_limit_h_max 20
_diffrn_reflns_limit_h_min -20
_diffrn_reflns_limit_k_max 7
_diffrn_reflns_limit_k_min -7
_diffrn_reflns_limit_l_max 29
_diffrn_reflns_limit_l_min -30
_diffrn_reflns_number 36285
_diffrn_reflns_theta_full 26.930
_diffrn_reflns_theta_max 27.480
_diffrn_reflns_theta_min 5.178
_diffrn_standards_number 0
_exptl_absorpt_coefficient_mu 0.073
_exptl_absorpt_correction_T_max 0.99
_exptl_absorpt_correction_T_min 0.75
_exptl_absorpt_correction_type multi-scan
_exptl_absorpt_process_details 'DENZO/SCALEPACK (Otwinowski & Minor, 1997)'
_exptl_crystal_colour clear_pale_colourless
_exptl_crystal_density_diffrn 1.189
_exptl_crystal_density_meas ?
_exptl_crystal_density_method 'not measured'
_exptl_crystal_description block
_exptl_crystal_F_000 824
_exptl_crystal_size_max 0.36
_exptl_crystal_size_mid 0.20
_exptl_crystal_size_min 0.20
_refine_diff_density_max 0.28
_refine_diff_density_min -0.29
_refine_ls_extinction_method None
_refine_ls_goodness_of_fit_ref 1.0107
_refine_ls_hydrogen_treatment constr
_refine_ls_matrix_type full
_refine_ls_number_parameters 253
_refine_ls_number_reflns 3308
_refine_ls_number_restraints 0
_refine_ls_R_factor_all 0.0622
_refine_ls_R_factor_gt 0.0452
_refine_ls_shift/su_max 0.0002663
_refine_ls_shift/su_mean 0.0000272
_refine_ls_structure_factor_coef Fsqd
_refine_ls_weighting_details
;
 Method= Modified Sheldrick 
 w=1/[\s^2^(F^2^) + ( 0.06P)^2^ + 0.80P] 
 ,where P=(max(Fo^2^,0) + 2Fc^2^)/3 
;
_refine_ls_weighting_scheme calc
_refine_ls_wR_factor_all 0.1193
_refine_ls_wR_factor_gt 0.1067
_refine_ls_wR_factor_ref 0.1193
_reflns_limit_h_max 19
_reflns_limit_h_min -20
_reflns_limit_k_max 7
_reflns_limit_k_min 0
_reflns_limit_l_max 30
_reflns_limit_l_min 0
_reflns_number_gt 2586
_reflns_number_total 4811
_reflns_threshold_expression I>2.0\s(I)
_oxford_diffrn_Wilson_B_factor 2.52
_oxford_diffrn_Wilson_scale 7.74
_oxford_refine_ls_r_factor_ref 0.0622
_oxford_refine_ls_scale 0.3650(6)
_oxford_reflns_number_all 3308
_oxford_reflns_threshold_expression_ref I>-10.0\s(I)
_oxford_structure_analysis_title '6694 - 080tjd16 '
_cod_data_source_file ja6b12840_si_002.cif
_cod_data_source_block 18
_cod_depositor_comments
;
The following automatic conversions were performed:

'_chemical_melting_point' value 'not measured' was changed to '?' -
the value is undefined or not given.

'_atom_sites_solution_primary' value 'Other' changed to 'other'
according to
/home/data/users/saulius/crontab/automatic-downloads/current/ACS/lib/dictionaries/cif_core.dic
dictionary named 'cif_core.dic' version 2.4.2 from 2011-04-26.

'_exptl_crystal_density_meas' value 'not measured' was changed to '?'
- the value is perceived as not measured.

Automatic conversion script
Id: cif_fix_values 4973 2017-02-22 13:04:09Z antanas 
;
_cod_original_sg_symbol_H-M 'P 21/c '
_cod_database_code 4125802

loop_
_symmetry_equiv_pos_as_xyz
x,y,z
-x,-y,-z
x,-y+1/2,z+1/2
-x,y+1/2,-z+1/2

loop_
_atom_site_label
_atom_site_type_symbol
_atom_site_fract_x
_atom_site_fract_y
_atom_site_fract_z
_atom_site_U_iso_or_equiv
_atom_site_occupancy
_atom_site_adp_type
_atom_site_refinement_flags_posn
O1 O 0.32588(9) 0.2604(2) 0.40728(6) 0.0438 1.0000 Uani .
C2 C 0.34685(12) 0.4023(3) 0.37637(7) 0.0271 1.0000 Uani .
C3 C 0.44219(11) 0.4284(3) 0.37497(7) 0.0245 1.0000 Uani .
C4 C 0.49408(12) 0.5948(3) 0.40912(7) 0.0271 1.0000 Uani .
C5 C 0.58264(12) 0.6183(3) 0.40674(8) 0.0316 1.0000 Uani .
C6 C 0.61827(12) 0.4711(3) 0.37263(8) 0.0328 1.0000 Uani .
C7 C 0.56561(12) 0.3023(3) 0.33939(8) 0.0318 1.0000 Uani .
C8 C 0.47640(12) 0.2833(3) 0.33977(7) 0.0276 1.0000 Uani .
C9 C 0.45671(13) 0.7412(3) 0.44929(8) 0.0368 1.0000 Uani .
C10 C 0.63765(15) 0.8032(4) 0.44213(9) 0.0499 1.0000 Uani .
C11 C 0.71432(13) 0.4908(4) 0.37121(10) 0.0555 1.0000 Uani .
C12 C 0.60290(15) 0.1379(4) 0.30307(10) 0.0486 1.0000 Uani .
C13 C 0.41876(14) 0.1068(3) 0.30279(8) 0.0389 1.0000 Uani .
C14 C 0.27931(11) 0.5550(3) 0.33747(8) 0.0267 1.0000 Uani .
C15 C 0.18270(11) 0.4808(3) 0.32663(7) 0.0252 1.0000 Uani .
C16 C 0.16124(12) 0.2805(3) 0.28513(7) 0.0270 1.0000 Uani .
C17 C 0.16263(12) 0.3360(3) 0.22122(8) 0.0292 1.0000 Uani .
C18 C 0.10066(11) 0.5280(3) 0.19660(7) 0.0274 1.0000 Uani .
C19 C 0.11876(12) 0.7275(3) 0.23747(8) 0.0288 1.0000 Uani .
C20 C 0.11794(11) 0.6672(3) 0.30113(8) 0.0283 1.0000 Uani .
O21 O 0.11088(8) 0.6067(2) 0.14045(5) 0.0361 1.0000 Uani .
C22 C 0.08787(12) 0.4518(4) 0.09266(8) 0.0362 1.0000 Uani .
C23 C -0.00927(12) 0.3922(3) 0.07364(7) 0.0270 1.0000 Uani .
C24 C -0.03542(13) 0.1814(3) 0.05212(8) 0.0342 1.0000 Uani .
C25 C -0.12448(13) 0.1303(3) 0.03022(8) 0.0394 1.0000 Uani .
C26 C -0.18838(13) 0.2872(3) 0.03105(8) 0.0375 1.0000 Uani .
C27 C -0.16287(12) 0.4957(3) 0.05409(8) 0.0357 1.0000 Uani .
C28 C -0.07407(12) 0.5475(3) 0.07475(7) 0.0309 1.0000 Uani .
H91 H 0.4969 0.7509 0.4893 0.0538 1.0000 Uiso R
H92 H 0.3985 0.6859 0.4527 0.0546 1.0000 Uiso R
H93 H 0.4487 0.8920 0.4337 0.0549 1.0000 Uiso R
H101 H 0.6869 0.8447 0.4268 0.0766 1.0000 Uiso R
H102 H 0.6568 0.7670 0.4838 0.0763 1.0000 Uiso R
H103 H 0.6020 0.9366 0.4392 0.0764 1.0000 Uiso R
H111 H 0.7419 0.3479 0.3768 0.0849 1.0000 Uiso R
H112 H 0.7479 0.5812 0.4031 0.0848 1.0000 Uiso R
H113 H 0.7210 0.5450 0.3344 0.0844 1.0000 Uiso R
H123 H 0.5904 -0.0123 0.3133 0.0739 1.0000 Uiso R
H122 H 0.6646 0.1539 0.3110 0.0750 1.0000 Uiso R
H121 H 0.5756 0.1532 0.2614 0.0747 1.0000 Uiso R
H131 H 0.3575 0.1241 0.3043 0.0588 1.0000 Uiso R
H132 H 0.4400 -0.0386 0.3174 0.0579 1.0000 Uiso R
H133 H 0.4221 0.1133 0.2622 0.0585 1.0000 Uiso R
H141 H 0.2865 0.6998 0.3575 0.0331 1.0000 Uiso R
H142 H 0.2942 0.5741 0.2990 0.0318 1.0000 Uiso R
H151 H 0.1745 0.4339 0.3658 0.0294 1.0000 Uiso R
H161 H 0.2021 0.1606 0.3002 0.0314 1.0000 Uiso R
H162 H 0.1022 0.2253 0.2847 0.0315 1.0000 Uiso R
H171 H 0.2235 0.3752 0.2201 0.0346 1.0000 Uiso R
H172 H 0.1455 0.2027 0.1966 0.0335 1.0000 Uiso R
H181 H 0.0381 0.4785 0.1918 0.0323 1.0000 Uiso R
H191 H 0.1776 0.7870 0.2376 0.0341 1.0000 Uiso R
H192 H 0.0727 0.8421 0.2214 0.0357 1.0000 Uiso R
H201 H 0.1323 0.8006 0.3263 0.0335 1.0000 Uiso R
H202 H 0.0571 0.6168 0.3009 0.0341 1.0000 Uiso R
H221 H 0.1049 0.5263 0.0592 0.0422 1.0000 Uiso R
H222 H 0.1245 0.3098 0.1032 0.0432 1.0000 Uiso R
H241 H 0.0079 0.0739 0.0511 0.0409 1.0000 Uiso R
H251 H -0.1402 -0.0145 0.0142 0.0481 1.0000 Uiso R
H261 H -0.2497 0.2520 0.0158 0.0446 1.0000 Uiso R
H271 H -0.2058 0.6047 0.0569 0.0431 1.0000 Uiso R
H281 H -0.0563 0.6923 0.0903 0.0379 1.0000 Uiso R

loop_
_atom_site_aniso_label
_atom_site_aniso_U_11
_atom_site_aniso_U_22
_atom_site_aniso_U_33
_atom_site_aniso_U_23
_atom_site_aniso_U_13
_atom_site_aniso_U_12
O1 0.0319(7) 0.0543(9) 0.0458(8) 0.0234(7) 0.0115(6) 0.0003(7)
C2 0.0294(10) 0.0300(10) 0.0223(9) -0.0009(8) 0.0073(7) -0.0033(8)
C3 0.0258(9) 0.0265(9) 0.0205(8) 0.0041(7) 0.0051(7) 0.0001(7)
C4 0.0304(10) 0.0291(10) 0.0207(9) 0.0021(7) 0.0046(7) -0.0003(8)
C5 0.0296(10) 0.0367(11) 0.0244(9) 0.0079(8) -0.0001(7) -0.0074(8)
C6 0.0248(9) 0.0446(11) 0.0287(10) 0.0129(9) 0.0067(8) 0.0011(9)
C7 0.0317(10) 0.0372(11) 0.0286(10) 0.0098(8) 0.0117(8) 0.0083(8)
C8 0.0332(10) 0.0264(9) 0.0230(9) 0.0032(7) 0.0072(8) 0.0008(8)
C9 0.0438(12) 0.0354(11) 0.0293(10) -0.0060(8) 0.0064(9) 0.0002(9)
C10 0.0460(13) 0.0614(14) 0.0363(11) 0.0013(10) 0.0000(9) -0.0250(11)
C11 0.0292(11) 0.0838(17) 0.0542(14) 0.0131(13) 0.0124(10) -0.0023(12)
C12 0.0553(14) 0.0498(13) 0.0494(13) 0.0034(11) 0.0292(11) 0.0154(11)
C13 0.0473(12) 0.0344(11) 0.0350(11) -0.0063(9) 0.0109(9) -0.0038(9)
C14 0.0260(9) 0.0272(9) 0.0265(9) 0.0007(7) 0.0060(7) -0.0019(8)
C15 0.0262(9) 0.0278(9) 0.0224(9) -0.0006(7) 0.0076(7) -0.0022(8)
C16 0.0249(9) 0.0243(9) 0.0312(10) 0.0013(7) 0.0064(7) -0.0009(7)
C17 0.0312(10) 0.0275(9) 0.0301(10) -0.0050(8) 0.0103(8) -0.0042(8)
C18 0.0266(9) 0.0318(10) 0.0235(9) 0.0029(8) 0.0062(7) -0.0048(8)
C19 0.0276(10) 0.0251(9) 0.0316(10) 0.0013(8) 0.0039(8) 0.0006(8)
C20 0.0262(10) 0.0275(10) 0.0312(9) -0.0044(8) 0.0075(8) 0.0001(8)
O21 0.0388(8) 0.0445(8) 0.0241(7) 0.0036(6) 0.0065(5) -0.0103(6)
C22 0.0315(10) 0.0531(12) 0.0245(9) -0.0017(9) 0.0081(8) -0.0015(9)
C23 0.0301(10) 0.0343(10) 0.0169(8) 0.0029(7) 0.0067(7) 0.0036(8)
C24 0.0394(12) 0.0345(11) 0.0285(10) 0.0001(8) 0.0084(8) 0.0095(9)
C25 0.0451(13) 0.0359(11) 0.0339(11) 0.0003(9) 0.0047(9) -0.0054(10)
C26 0.0301(11) 0.0540(13) 0.0278(10) 0.0059(9) 0.0062(8) -0.0034(10)
C27 0.0335(11) 0.0461(12) 0.0277(10) 0.0033(9) 0.0084(8) 0.0129(9)
C28 0.0378(11) 0.0305(10) 0.0231(9) 0.0013(8) 0.0054(8) 0.0054(8)

loop_
_atom_type_symbol
_atom_type_scat_dispersion_real
_atom_type_scat_dispersion_imag
_atom_type_scat_Cromer_Mann_a1
_atom_type_scat_Cromer_Mann_b1
_atom_type_scat_Cromer_Mann_a2
_atom_type_scat_Cromer_Mann_b2
_atom_type_scat_Cromer_Mann_a3
_atom_type_scat_Cromer_Mann_b3
_atom_type_scat_Cromer_Mann_a4
_atom_type_scat_Cromer_Mann_b4
_atom_type_scat_Cromer_Mann_c
_atom_type_scat_source
C 0.0033 0.0016 2.3100 20.8439 1.0200 10.2075 1.5886 0.5687 0.8650 51.6512 0.2156 'International Tables Vol C 4.2.6.8 and 6.1.1.4'
H 0.0000 0.0000 0.4930 10.5109 0.3229 26.1257 0.1402 3.1424 0.0408 57.7998 0.0030 'International Tables Vol C 4.2.6.8 and 6.1.1.4'
O 0.0106 0.0060 3.0485 13.2771 2.2868 5.7011 1.5463 0.3239 0.8670 32.9089 0.2508 'International Tables Vol C 4.2.6.8 and 6.1.1.4'

loop_
_geom_angle_atom_site_label_1
_geom_angle_atom_site_label_2
_geom_angle_atom_site_label_3
_geom_angle
_geom_angle_publ_flag
O1 C2 C3 120.47(16) yes
O1 C2 C14 121.90(16) yes
C3 C2 C14 117.62(14) yes
C2 C3 C4 119.48(15) yes
C2 C3 C8 118.67(15) yes
C4 C3 C8 121.85(16) yes
C3 C4 C5 118.68(16) yes
C3 C4 C9 120.64(16) yes
C5 C4 C9 120.65(16) yes
C4 C5 C6 120.03(16) yes
C4 C5 C10 118.54(18) yes
C6 C5 C10 121.44(17) yes
C5 C6 C7 120.52(16) yes
C5 C6 C11 120.43(18) yes
C7 C6 C11 119.05(18) yes
C6 C7 C8 119.74(16) yes
C6 C7 C12 121.64(17) yes
C8 C7 C12 118.62(17) yes
C7 C8 C3 119.12(16) yes
C7 C8 C13 120.05(16) yes
C3 C8 C13 120.82(16) yes
C4 C9 H91 111.6 no
C4 C9 H92 111.4 no
H91 C9 H92 108.6 no
C4 C9 H93 110.3 no
H91 C9 H93 106.7 no
H92 C9 H93 108.1 no
C5 C10 H101 112.6 no
C5 C10 H102 111.4 no
H101 C10 H102 111.4 no
C5 C10 H103 109.7 no
H101 C10 H103 105.0 no
H102 C10 H103 106.4 no
C6 C11 H111 109.9 no
C6 C11 H112 111.9 no
H111 C11 H112 105.6 no
C6 C11 H113 113.0 no
H111 C11 H113 106.3 no
H112 C11 H113 109.7 no
C7 C12 H123 110.0 no
C7 C12 H122 110.4 no
H123 C12 H122 108.1 no
C7 C12 H121 111.6 no
H123 C12 H121 105.8 no
H122 C12 H121 110.7 no
C8 C13 H131 110.5 no
C8 C13 H132 109.8 no
H131 C13 H132 109.5 no
C8 C13 H133 110.8 no
H131 C13 H133 109.8 no
H132 C13 H133 106.3 no
C2 C14 C15 115.20(14) yes
C2 C14 H141 106.3 no
C15 C14 H141 108.8 no
C2 C14 H142 108.7 no
C15 C14 H142 109.9 no
H141 C14 H142 107.6 no
C14 C15 C16 112.28(14) yes
C14 C15 C20 112.03(14) yes
C16 C15 C20 108.73(13) yes
C14 C15 H151 106.8 no
C16 C15 H151 107.2 no
C20 C15 H151 109.6 no
C15 C16 C17 112.73(14) yes
C15 C16 H161 110.2 no
C17 C16 H161 109.8 no
C15 C16 H162 109.0 no
C17 C16 H162 108.4 no
H161 C16 H162 106.4 no
C16 C17 C18 111.28(14) yes
C16 C17 H171 109.6 no
C18 C17 H171 109.4 no
C16 C17 H172 108.5 no
C18 C17 H172 110.6 no
H171 C17 H172 107.4 no
C17 C18 C19 111.75(14) yes
C17 C18 O21 112.46(14) yes
C19 C18 O21 105.27(13) yes
C17 C18 H181 108.9 no
C19 C18 H181 108.9 no
O21 C18 H181 109.5 no
C18 C19 C20 111.93(14) yes
C18 C19 H191 108.2 no
C20 C19 H191 109.1 no
C18 C19 H192 108.4 no
C20 C19 H192 109.8 no
H191 C19 H192 109.4 no
C19 C20 C15 112.31(14) yes
C19 C20 H201 109.0 no
C15 C20 H201 110.1 no
C19 C20 H202 108.4 no
C15 C20 H202 108.3 no
H201 C20 H202 108.7 no
C18 O21 C22 115.42(14) yes
O21 C22 C23 114.46(15) yes
O21 C22 H221 104.6 no
C23 C22 H221 109.4 no
O21 C22 H222 110.4 no
C23 C22 H222 109.2 no
H221 C22 H222 108.6 no
C22 C23 C24 120.16(16) yes
C22 C23 C28 121.29(17) yes
C24 C23 C28 118.49(17) yes
C23 C24 C25 120.62(18) yes
C23 C24 H241 119.5 no
C25 C24 H241 119.8 no
C24 C25 C26 120.27(19) yes
C24 C25 H251 118.6 no
C26 C25 H251 121.2 no
C25 C26 C27 119.42(18) yes
C25 C26 H261 120.2 no
C27 C26 H261 120.3 no
C26 C27 C28 120.13(18) yes
C26 C27 H271 121.0 no
C28 C27 H271 118.9 no
C23 C28 C27 121.02(18) yes
C23 C28 H281 118.7 no
C27 C28 H281 120.2 no

loop_
_geom_bond_atom_site_label_1
_geom_bond_atom_site_label_2
_geom_bond_distance
_geom_bond_publ_flag
O1 C2 1.215(2) yes
C2 C3 1.507(2) yes
C2 C14 1.510(2) yes
C3 C4 1.399(2) yes
C3 C8 1.396(2) yes
C4 C5 1.407(3) yes
C4 C9 1.509(3) yes
C5 C6 1.399(3) yes
C5 C10 1.512(3) yes
C6 C7 1.406(3) yes
C6 C11 1.515(3) yes
C7 C8 1.401(3) yes
C7 C12 1.514(3) yes
C8 C13 1.509(2) yes
C9 H91 0.979 no
C9 H92 0.991 no
C9 H93 0.973 no
C10 H101 0.962 no
C10 H102 0.962 no
C10 H103 0.969 no
C11 H111 0.956 no
C11 H112 0.958 no
C11 H113 0.948 no
C12 H123 0.968 no
C12 H122 0.939 no
C12 H121 0.956 no
C13 H131 0.974 no
C13 H132 0.966 no
C13 H133 0.961 no
C14 C15 1.531(2) yes
C14 H141 0.981 no
C14 H142 0.989 no
C15 C16 1.526(2) yes
C15 C20 1.524(2) yes
C15 H151 0.994 no
C16 C17 1.530(2) yes
C16 H161 0.967 no
C16 H162 0.977 no
C17 C18 1.521(2) yes
C17 H171 0.987 no
C17 H172 0.982 no
C18 C19 1.512(2) yes
C18 O21 1.438(2) yes
C18 H181 1.000 no
C19 C20 1.529(2) yes
C19 H191 0.986 no
C19 H192 0.996 no
C20 H201 0.985 no
C20 H202 0.996 no
O21 C22 1.424(2) yes
C22 C23 1.509(3) yes
C22 H221 0.993 no
C22 H222 1.023 no
C23 C24 1.386(3) yes
C23 C28 1.383(2) yes
C24 C25 1.386(3) yes
C24 H241 0.941 no
C25 C26 1.378(3) yes
C25 H251 0.954 no
C26 C27 1.382(3) yes
C26 H261 0.955 no
C27 C28 1.381(3) yes
C27 H271 0.953 no
C28 H281 0.957 no

loop_
_geom_hbond_atom_site_label_D
_geom_hbond_atom_site_label_H
_geom_hbond_atom_site_label_A
_geom_hbond_site_symmetry_A
_geom_hbond_angle_DHA
_geom_hbond_distance_DH
_geom_hbond_distance_HA
_geom_hbond_distance_DA
_geom_hbond_publ_flag
C10 H102 O1 2_666 165 0.96 2.48 3.423(3) yes
C27 H271 O1 4_555 155 0.95 2.43 3.322(3) yes
